data_2202172
loop_
_publ_author_name
'Li, Xiao-Fang'
'Feng, Ya-Qing'
'Xu, Mian'

_publ_section_title 4-(4-Chlorophenyl)-3-(2,6-dichlorophenyl)-1,7-dioxa-2-azaspiro[4.4]non-2-en-6-one
_journal_issue 5
_journal_name_full 'Acta Crystallographica Section E'
_journal_page_first o675
_journal_page_last o676
_journal_paper_doi 10.1107/S1600536803008134
_journal_volume 59
_journal_year 2003
_chemical_formula_iupac 'C18 H12 Cl3 N O3'
_chemical_formula_moiety 'C18 H12 Cl3 N O3'
_chemical_formula_sum 'C18 H12 Cl3 N O3'
_chemical_formula_weight 396.64
_chemical_name_systematic
; 4-[(2-Chloro-phenyl)-hydroxyimino-methyl]
-1,5-dimethyl-2-phenyl-pyrazolidin-3-one
;
_space_group_IT_number 15
_symmetry_cell_setting monoclinic
_symmetry_space_group_name_Hall '-C 2yc'
_symmetry_space_group_name_H-M 'C 1 2/c 1'
_cell_angle_alpha 90.00
_cell_angle_beta 104.768(8)
_cell_angle_gamma 90.00
_cell_formula_units_Z 8
_cell_length_a 12.600(6)
_cell_length_b 20.177(9)
_cell_length_c 14.202(6)
_cell_measurement_reflns_used 699
_cell_measurement_temperature 293(2)
_cell_measurement_theta_max 23.33
_cell_measurement_theta_min 3.46
_cell_volume 3491(3)
_computing_cell_refinement SMART
_computing_data_collection 'SMART (Bruker, 1997)'
_computing_data_reduction 'SAINT (Bruker, 1997)'
_computing_molecular_graphics 'SHELXTL (Bruker, 1997)'
_computing_publication_material SHELXTL
_computing_structure_refinement 'SHELXL97 (Sheldrick, 1997)'
_computing_structure_solution 'SHELXS97 (Sheldrick, 1997)'
_diffrn_ambient_temperature 293(2)
_diffrn_measured_fraction_theta_full 0.995
_diffrn_measured_fraction_theta_max 0.995
_diffrn_measurement_device_type 'Bruker SMART CCD area-detector'
_diffrn_measurement_method '\f and \w'
_diffrn_radiation_monochromator graphite
_diffrn_radiation_source 'fine-focus sealed tube'
_diffrn_radiation_type MoK\a
_diffrn_radiation_wavelength 0.71073
_diffrn_reflns_av_R_equivalents 0.0509
_diffrn_reflns_av_sigmaI/netI 0.0637
_diffrn_reflns_limit_h_max 14
_diffrn_reflns_limit_h_min -14
_diffrn_reflns_limit_k_max 21
_diffrn_reflns_limit_k_min -24
_diffrn_reflns_limit_l_max 16
_diffrn_reflns_limit_l_min -11
_diffrn_reflns_number 8872
_diffrn_reflns_theta_full 25.00
_diffrn_reflns_theta_max 25.00
_diffrn_reflns_theta_min 1.95
_diffrn_standards_decay_% 0
_diffrn_standards_interval_time 0
_diffrn_standards_number 0
_exptl_absorpt_coefficient_mu 0.542
_exptl_absorpt_correction_T_max 1.000000
_exptl_absorpt_correction_T_min 0.870243
_exptl_absorpt_correction_type multi-scan
_exptl_absorpt_process_details '(SADABS; Sheldrick, 1997)'
_exptl_crystal_colour colourless
_exptl_crystal_density_diffrn 1.509
_exptl_crystal_density_method 'not measured'
_exptl_crystal_description plate
_exptl_crystal_F_000 1616
_exptl_crystal_size_max 0.20
_exptl_crystal_size_mid 0.10
_exptl_crystal_size_min 0.06
_refine_diff_density_max 0.339
_refine_diff_density_min -0.214
_refine_ls_extinction_method none
_refine_ls_goodness_of_fit_ref 1.010
_refine_ls_hydrogen_treatment constr
_refine_ls_matrix_type full
_refine_ls_number_parameters 226
_refine_ls_number_reflns 3078
_refine_ls_number_restraints 0
_refine_ls_restrained_S_all 1.010
_refine_ls_R_factor_all 0.1083
_refine_ls_R_factor_gt 0.0485
_refine_ls_shift/su_max <0.001
_refine_ls_shift/su_mean <0.001
_refine_ls_structure_factor_coef Fsqd
_refine_ls_weighting_details 'calc w = 1/[\s^2^(Fo^2^)+(0.084P)^2^] where P = (Fo^2^+2Fc^2^)/3'
_refine_ls_weighting_scheme calc
_refine_ls_wR_factor_ref 0.1077
_reflns_number_gt 1702
_reflns_number_total 3078
_reflns_threshold_expression I>2\s(I)
_cod_data_source_file su6021.cif
_cod_data_source_block I
_cod_depositor_comments
;
The following automatic conversions were performed:
'_symmetry_cell_setting' value 'Monoclinic' changed to 'monoclinic'
according to '/home/saulius/struct/CIF-dictionaries/cif_core.dic'
dictionary named 'cif_core.dic' version 2.4.1 from 2010-06-29.

Automatic conversion script
Id: cif_fix_enum 1527 2010-12-29 10:47:43Z saulius 

The following automatic conversions were performed:

'_symmetry_cell_setting' value 'Monoclinic' changed to 'monoclinic'
according to /home/saulius/struct/CIF-dictionaries/cif_core.dic
dictionary named 'cif_core.dic' version 2.4.1 from 2010-06-29.

Automatic conversion script
Id: cif_fix_values 1715 2011-07-08 13:25:40Z adriana 
;
_cod_original_sg_symbol_H-M 'C 2/c'
_cod_database_code 2202172
_cod_database_fobs_code 2202172

loop_
_symmetry_equiv_pos_as_xyz
'x, y, z'
'-x, y, -z+1/2'
'x+1/2, y+1/2, z'
'-x+1/2, y+1/2, -z+1/2'
'-x, -y, -z'
'x, -y, z-1/2'
'-x+1/2, -y+1/2, -z'
'x+1/2, -y+1/2, z-1/2'

loop_
_atom_site_label
_atom_site_fract_x
_atom_site_fract_y
_atom_site_fract_z
_atom_site_U_iso_or_equiv
_atom_site_adp_type
_atom_site_calc_flag
_atom_site_refinement_flags
_atom_site_occupancy
_atom_site_disorder_assembly
_atom_site_disorder_group
_atom_site_type_symbol
Cl1 0.45260(11) 0.81182(7) 0.10115(10) 0.1227(6) Uani d . 1 . . Cl
Cl2 0.29602(8) 1.06152(5) 0.03211(8) 0.0728(3) Uani d . 1 . . Cl
Cl3 0.14847(11) 0.72810(6) 0.37502(8) 0.1041(5) Uani d . 1 . . Cl
N1 0.2605(2) 0.88569(14) -0.0668(2) 0.0563(8) Uani d . 1 . . N
O1 0.14935(18) 0.86562(11) -0.10339(15) 0.0555(6) Uani d . 1 . . O
O2 0.0619(2) 1.01248(12) -0.10202(17) 0.0648(7) Uani d . 1 . . O
O3 -0.06824(18) 0.93826(12) -0.16235(16) 0.0581(6) Uani d . 1 . . O
C1 0.0289(3) 0.95672(19) -0.1037(2) 0.0462(8) Uani d . 1 . . C
C2 0.0836(2) 0.89728(15) -0.0444(2) 0.0419(8) Uani d . 1 . . C
C3 -0.0145(3) 0.85400(17) -0.0456(2) 0.0538(9) Uani d . 1 . . C
H3A -0.0481 0.8658 0.0064 0.065 Uiso calc R 1 . . H
H3B 0.0055 0.8075 -0.0399 0.065 Uiso calc R 1 . . H
C4 -0.0904(3) 0.86942(18) -0.1452(2) 0.0587(10) Uani d . 1 . . C
H4A -0.0742 0.8411 -0.1949 0.070 Uiso calc R 1 . . H
H4B -0.1667 0.8633 -0.1447 0.070 Uiso calc R 1 . . H
C5 0.1672(2) 0.91561(15) 0.0506(2) 0.0414(8) Uani d . 1 . . C
H5 0.1538 0.9610 0.0694 0.050 Uiso calc R 1 . . H
C6 0.2717(3) 0.91360(16) 0.0158(2) 0.0449(8) Uani d . 1 . . C
C7 0.1693(3) 0.86894(16) 0.1344(2) 0.0440(8) Uani d . 1 . . C
C8 0.1894(3) 0.80186(18) 0.1277(3) 0.0649(11) Uani d . 1 . . C
H8 0.2068 0.7858 0.0721 0.078 Uiso calc R 1 . . H
C9 0.1842(3) 0.75841(18) 0.2008(3) 0.0692(11) Uani d . 1 . . C
H9 0.1971 0.7134 0.1948 0.083 Uiso calc R 1 . . H
C10 0.1594(3) 0.78275(19) 0.2830(3) 0.0604(10) Uani d . 1 . . C
C11 0.1409(3) 0.84868(18) 0.2926(2) 0.0524(9) Uani d . 1 . . C
H11 0.1251 0.8645 0.3490 0.063 Uiso calc R 1 . . H
C12 0.1458(2) 0.89165(17) 0.2187(2) 0.0439(8) Uani d . 1 . . C
H12 0.1330 0.9366 0.2255 0.053 Uiso calc R 1 . . H
C13 0.3805(3) 0.9388(2) 0.0696(2) 0.0513(9) Uani d . 1 . . C
C14 0.4688(3) 0.8968(2) 0.1099(3) 0.0713(12) Uani d . 1 . . C
C15 0.5703(4) 0.9211(3) 0.1568(3) 0.0883(15) Uani d . 1 . . C
H15 0.6278 0.8921 0.1827 0.106 Uiso calc R 1 . . H
C16 0.5864(3) 0.9879(3) 0.1653(3) 0.0863(16) Uani d . 1 . . C
H16 0.6553 1.0042 0.1970 0.104 Uiso calc R 1 . . H
C17 0.5026(4) 1.0315(2) 0.1280(3) 0.0737(12) Uani d . 1 . . C
H17 0.5140 1.0770 0.1341 0.088 Uiso calc R 1 . . H
C18 0.4008(3) 1.0063(2) 0.0810(2) 0.0563(10) Uani d . 1 . . C

loop_
_atom_site_aniso_label
_atom_site_aniso_U_11
_atom_site_aniso_U_22
_atom_site_aniso_U_33
_atom_site_aniso_U_12
_atom_site_aniso_U_13
_atom_site_aniso_U_23
Cl1 0.1022(10) 0.0931(10) 0.1468(12) 0.0528(8) -0.0158(8) -0.0250(8)
Cl2 0.0707(7) 0.0551(6) 0.0981(8) -0.0038(5) 0.0315(6) -0.0086(5)
Cl3 0.1364(11) 0.0943(9) 0.0910(8) 0.0350(8) 0.0463(8) 0.0486(7)
N1 0.0512(18) 0.066(2) 0.0516(18) 0.0095(16) 0.0124(15) -0.0151(15)
O1 0.0538(15) 0.0623(16) 0.0485(14) 0.0077(12) 0.0096(12) -0.0180(12)
O2 0.0679(17) 0.0467(16) 0.0717(17) -0.0028(14) 0.0031(13) 0.0116(13)
O3 0.0493(15) 0.0626(17) 0.0558(15) -0.0004(13) 0.0014(12) 0.0039(12)
C1 0.047(2) 0.052(2) 0.042(2) 0.0052(18) 0.0147(17) 0.0012(17)
C2 0.048(2) 0.0401(19) 0.0398(18) 0.0058(16) 0.0154(16) -0.0045(15)
C3 0.065(2) 0.046(2) 0.052(2) -0.0057(18) 0.0168(19) -0.0027(17)
C4 0.057(2) 0.062(3) 0.057(2) -0.0092(19) 0.0143(19) -0.0094(19)
C5 0.0479(19) 0.0379(19) 0.0394(18) 0.0082(15) 0.0128(15) -0.0035(14)
C6 0.047(2) 0.045(2) 0.044(2) 0.0100(16) 0.0124(17) -0.0049(16)
C7 0.0452(19) 0.046(2) 0.0386(18) 0.0070(16) 0.0075(15) -0.0036(16)
C8 0.096(3) 0.052(2) 0.048(2) 0.027(2) 0.019(2) 0.0008(18)
C9 0.103(3) 0.042(2) 0.060(3) 0.025(2) 0.017(2) 0.0072(19)
C10 0.061(2) 0.066(3) 0.053(2) 0.015(2) 0.0112(19) 0.018(2)
C11 0.051(2) 0.065(3) 0.043(2) 0.0158(19) 0.0139(17) 0.0040(18)
C12 0.0416(19) 0.046(2) 0.0434(19) 0.0098(16) 0.0087(16) -0.0022(16)
C13 0.044(2) 0.071(3) 0.0411(19) 0.0069(19) 0.0153(17) -0.0109(18)
C14 0.055(3) 0.098(3) 0.058(2) 0.017(2) 0.009(2) -0.019(2)
C15 0.054(3) 0.140(5) 0.069(3) 0.020(3) 0.011(2) -0.013(3)
C16 0.047(3) 0.160(5) 0.051(3) -0.017(3) 0.012(2) -0.017(3)
C17 0.064(3) 0.104(4) 0.060(3) -0.025(3) 0.027(2) -0.021(2)
C18 0.049(2) 0.081(3) 0.045(2) -0.006(2) 0.0217(18) -0.0122(19)

loop_
_atom_type_symbol
_atom_type_description
_atom_type_scat_dispersion_real
_atom_type_scat_dispersion_imag
_atom_type_scat_source
C C 0.0033 0.0016 'International Tables Vol C Tables 4.2.6.8 and 6.1.1.4'
H H 0.0000 0.0000 'International Tables Vol C Tables 4.2.6.8 and 6.1.1.4'
N N 0.0061 0.0033 'International Tables Vol C Tables 4.2.6.8 and 6.1.1.4'
O O 0.0106 0.0060 'International Tables Vol C Tables 4.2.6.8 and 6.1.1.4'
Cl Cl 0.1484 0.1585 'International Tables Vol C Tables 4.2.6.8 and 6.1.1.4'

loop_
_geom_angle_atom_site_label_1
_geom_angle_atom_site_label_2
_geom_angle_atom_site_label_3
_geom_angle
_geom_angle_publ_flag
C6 N1 O1 109.2(2) y
N1 O1 C2 108.3(2) y
C1 O3 C4 110.2(3) y
O2 C1 O3 121.9(3) y
O2 C1 C2 128.4(3) ?
O3 C1 C2 109.6(3) ?
O1 C2 C3 108.8(3) ?
O1 C2 C1 105.6(2) ?
C3 C2 C1 101.2(3) ?
O1 C2 C5 104.3(2) y
C3 C2 C5 121.8(3) ?
C1 C2 C5 114.2(3) ?
C2 C3 C4 102.2(3) ?
C2 C3 H3A 111.3 ?
C4 C3 H3A 111.3 ?
C2 C3 H3B 111.3 ?
C4 C3 H3B 111.3 ?
H3A C3 H3B 109.2 ?
O3 C4 C3 104.4(3) ?
O3 C4 H4A 110.9 ?
C3 C4 H4A 110.9 ?
O3 C4 H4B 110.9 ?
C3 C4 H4B 110.9 ?
H4A C4 H4B 108.9 ?
C7 C5 C6 113.4(3) ?
C7 C5 C2 114.4(3) ?
C6 C5 C2 99.5(2) ?
C7 C5 H5 109.7 ?
C6 C5 H5 109.7 ?
C2 C5 H5 109.7 ?
N1 C6 C13 119.8(3) ?
N1 C6 C5 114.2(3) ?
C13 C6 C5 126.0(3) ?
C12 C7 C8 117.8(3) ?
C12 C7 C5 120.7(3) ?
C8 C7 C5 121.4(3) ?
C9 C8 C7 121.8(3) ?
C9 C8 H8 119.1 ?
C7 C8 H8 119.1 ?
C8 C9 C10 118.6(3) ?
C8 C9 H9 120.7 ?
C10 C9 H9 120.7 ?
C11 C10 C9 121.0(3) ?
C11 C10 Cl3 119.7(3) ?
C9 C10 Cl3 119.3(3) ?
C10 C11 C12 119.9(3) ?
C10 C11 H11 120.1 ?
C12 C11 H11 120.1 ?
C11 C12 C7 120.9(3) ?
C11 C12 H12 119.6 ?
C7 C12 H12 119.6 ?
C18 C13 C14 116.3(3) ?
C18 C13 C6 121.0(3) ?
C14 C13 C6 122.6(4) ?
C15 C14 C13 121.9(4) ?
C15 C14 Cl1 117.9(4) ?
C13 C14 Cl1 120.3(3) ?
C16 C15 C14 119.6(4) ?
C16 C15 H15 120.2 ?
C14 C15 H15 120.2 ?
C15 C16 C17 121.1(4) ?
C15 C16 H16 119.5 ?
C17 C16 H16 119.5 ?
C16 C17 C18 118.6(4) ?
C16 C17 H17 120.7 ?
C18 C17 H17 120.7 ?
C17 C18 C13 122.5(4) ?
C17 C18 Cl2 118.4(3) ?
C13 C18 Cl2 119.1(3) ?

loop_
_geom_bond_atom_site_label_1
_geom_bond_atom_site_label_2
_geom_bond_site_symmetry_2
_geom_bond_distance
_geom_bond_publ_flag
Cl1 C14 . 1.728(5) ?
Cl2 C18 . 1.731(4) ?
Cl3 C10 . 1.742(4) y
N1 C6 . 1.276(4) y
N1 O1 . 1.423(3) y
O1 C2 . 1.466(3) y
O2 C1 . 1.197(4) y
O3 C1 . 1.345(4) y
O3 C4 . 1.450(4) ?
C1 C2 . 1.526(4) ?
C2 C3 . 1.511(4) ?
C2 C5 . 1.531(4) ?
C3 C4 . 1.524(4) ?
C3 H3A . 0.9700 ?
C3 H3B . 0.9700 ?
C4 H4A . 0.9700 ?
C4 H4B . 0.9700 ?
C5 C7 . 1.513(4) ?
C5 C6 . 1.520(4) ?
C5 H5 . 0.9800 ?
C6 C13 . 1.479(4) ?
C7 C12 . 1.383(4) ?
C7 C8 . 1.384(4) ?
C8 C9 . 1.373(5) ?
C8 H8 . 0.9300 ?
C9 C10 . 1.374(5) ?
C9 H9 . 0.9300 ?
C10 C11 . 1.363(5) ?
C11 C12 . 1.374(4) ?
C11 H11 . 0.9300 ?
C12 H12 . 0.9300 ?
C13 C18 . 1.389(5) ?
C13 C14 . 1.399(5) ?
C14 C15 . 1.373(5) ?
C15 C16 . 1.365(6) ?
C15 H15 . 0.9300 ?
C16 C17 . 1.373(6) ?
C16 H16 . 0.9300 ?
C17 C18 . 1.383(5) ?
C17 H17 . 0.9300 ?

loop_
_geom_torsion_atom_site_label_1
_geom_torsion_atom_site_label_2
_geom_torsion_atom_site_label_3
_geom_torsion_atom_site_label_4
_geom_torsion
_geom_torsion_publ_flag
C6 N1 O1 C2 12.6(3) y
C4 O3 C1 O2 -176.5(3) ?
C4 O3 C1 C2 3.2(3) ?
N1 O1 C2 C3 -152.1(2) ?
N1 O1 C2 C1 99.9(3) ?
N1 O1 C2 C5 -20.7(3) ?
O2 C1 C2 O1 -90.8(4) ?
O3 C1 C2 O1 89.5(3) y
O2 C1 C2 C3 155.9(3) ?
O3 C1 C2 C3 -23.8(3) ?
O2 C1 C2 C5 23.2(5) ?
O3 C1 C2 C5 -156.5(2) ?
O1 C2 C3 C4 -77.7(3) ?
C1 C2 C3 C4 33.2(3) ?
C5 C2 C3 C4 161.1(3) ?
C1 O3 C4 C3 18.8(3) ?
C2 C3 C4 O3 -32.7(3) ?
O1 C2 C5 C7 -101.6(3) ?
C3 C2 C5 C7 21.7(4) ?
C1 C2 C5 C7 143.7(3) ?
O1 C2 C5 C6 19.6(3) ?
C3 C2 C5 C6 142.9(3) ?
C1 C2 C5 C6 -95.1(3) ?
O1 N1 C6 C13 179.7(3) ?
O1 N1 C6 C5 1.4(4) ?
C7 C5 C6 N1 108.2(3) ?
C2 C5 C6 N1 -13.7(4) ?
C7 C5 C6 C13 -70.0(4) ?
C2 C5 C6 C13 168.1(3) ?
C6 C5 C7 C12 127.7(3) ?
C2 C5 C7 C12 -119.1(3) ?
C6 C5 C7 C8 -55.5(4) ?
C2 C5 C7 C8 57.6(4) ?
C12 C7 C8 C9 1.3(5) ?
C5 C7 C8 C9 -175.5(3) ?
C7 C8 C9 C10 -0.7(6) ?
C8 C9 C10 C11 -0.4(6) ?
C8 C9 C10 Cl3 178.1(3) ?
C9 C10 C11 C12 0.8(6) ?
Cl3 C10 C11 C12 -177.8(2) ?
C10 C11 C12 C7 -0.1(5) ?
C8 C7 C12 C11 -0.9(5) ?
C5 C7 C12 C11 175.9(3) ?
N1 C6 C13 C18 110.3(4) ?
C5 C6 C13 C18 -71.6(4) ?
N1 C6 C13 C14 -68.3(4) ?
C5 C6 C13 C14 109.8(4) ?
C18 C13 C14 C15 -0.9(5) ?
C6 C13 C14 C15 177.8(3) ?
C18 C13 C14 Cl1 179.3(3) ?
C6 C13 C14 Cl1 -2.0(5) ?
C13 C14 C15 C16 0.3(6) ?
Cl1 C14 C15 C16 -179.9(3) ?
C14 C15 C16 C17 0.2(6) ?
C15 C16 C17 C18 -0.1(6) ?
C16 C17 C18 C13 -0.5(5) ?
C16 C17 C18 Cl2 -178.9(3) ?
C14 C13 C18 C17 1.0(5) ?
C6 C13 C18 C17 -177.7(3) ?
C14 C13 C18 Cl2 179.3(2) ?
C6 C13 C18 Cl2 0.6(4) ?
